data_1555985
loop_
_publ_author_name
'Wu, Xing-De'
'Luo, Dan'
'Tu, Wen-Chao'
'Deng, Zhen-Tao'
'Chen, Xue-Jiao'
'Su, Jia'
'Ji, Xu'
'Zhao, Qin-Shi'

_publ_section_title
;
 Hypophyllins A-D, Labdane-Type Diterpenoids with Vasorelaxant Activity
 from Hypoestes phyllostachya &quot;Rosea&quot;.
;
_journal_issue 24
_journal_name_full 'Organic letters'
_journal_page_first 6484
_journal_page_last 6487
_journal_paper_doi 10.1021/acs.orglett.6b03388
_journal_volume 18
_journal_year 2016
_chemical_absolute_configuration ad
_chemical_formula_moiety 'C22 H28 O8'
_chemical_formula_sum 'C22 H28 O8'
_chemical_formula_weight 420.44
_space_group_IT_number 19
_space_group_name_Hall 'P 2ac 2ab'
_space_group_name_H-M_alt 'P 21 21 21'
_symmetry_cell_setting orthorhombic
_symmetry_space_group_name_Hall 'P 2ac 2ab'
_symmetry_space_group_name_H-M 'P 21 21 21'
_atom_sites_solution_hydrogens geom
_atom_sites_solution_primary direct
_atom_sites_solution_secondary difmap
_audit_creation_method SHELXL-97
_cell_angle_alpha 90.00
_cell_angle_beta 90.00
_cell_angle_gamma 90.00
_cell_formula_units_Z 4
_cell_length_a 7.8152(9)
_cell_length_b 12.0816(13)
_cell_length_c 21.667(2)
_cell_measurement_reflns_used 9950
_cell_measurement_temperature 100(2)
_cell_measurement_theta_max 69.29
_cell_measurement_theta_min 3.66
_cell_volume 2045.8(4)
_computing_cell_refinement 'Bruker SAINT'
_computing_data_collection 'Bruker APEX2'
_computing_data_reduction 'Bruker SAINT'
_computing_molecular_graphics 'Bruker SHELXTL'
_computing_publication_material 'Bruker SHELXTL'
_computing_structure_refinement 'SHELXL-97 (Sheldrick, 2008)'
_computing_structure_solution 'SHELXS-97 (Sheldrick, 2008)'
_diffrn_ambient_temperature 100(2)
_diffrn_measured_fraction_theta_full 0.900
_diffrn_measured_fraction_theta_max 0.900
_diffrn_measurement_device_type 'Bruker APEX-II CCD'
_diffrn_measurement_method '\f and \w scans'
_diffrn_radiation_monochromator graphite
_diffrn_radiation_source 'fine-focus sealed tube'
_diffrn_radiation_type CuK\a
_diffrn_radiation_wavelength 1.54178
_diffrn_reflns_av_R_equivalents 0.0526
_diffrn_reflns_av_sigmaI/netI 0.0395
_diffrn_reflns_limit_h_max 9
_diffrn_reflns_limit_h_min -7
_diffrn_reflns_limit_k_max 14
_diffrn_reflns_limit_k_min -14
_diffrn_reflns_limit_l_max 24
_diffrn_reflns_limit_l_min -26
_diffrn_reflns_number 9831
_diffrn_reflns_theta_full 69.29
_diffrn_reflns_theta_max 69.29
_diffrn_reflns_theta_min 4.08
_exptl_absorpt_coefficient_mu 0.866
_exptl_absorpt_correction_T_max 0.8811
_exptl_absorpt_correction_T_min 0.4781
_exptl_absorpt_correction_type multi-scan
_exptl_absorpt_process_details sadabs
_exptl_crystal_colour colourless
_exptl_crystal_density_diffrn 1.365
_exptl_crystal_density_method 'not measured'
_exptl_crystal_description prism
_exptl_crystal_F_000 896
_exptl_crystal_size_max 1.00
_exptl_crystal_size_mid 0.29
_exptl_crystal_size_min 0.15
_refine_diff_density_max 0.379
_refine_diff_density_min -0.386
_refine_diff_density_rms 0.087
_refine_ls_abs_structure_details 'Flack H D (1983), Acta Cryst. A39, 876-881'
_refine_ls_abs_structure_Flack 0.2(3)
_refine_ls_extinction_coef 0.0081(7)
_refine_ls_extinction_expression Fc^*^=kFc[1+0.001xFc^2^\l^3^/sin(2\q)]^-1/4^
_refine_ls_extinction_method SHELXL
_refine_ls_goodness_of_fit_ref 1.161
_refine_ls_hydrogen_treatment constr
_refine_ls_matrix_type full
_refine_ls_number_parameters 278
_refine_ls_number_reflns 3245
_refine_ls_number_restraints 0
_refine_ls_restrained_S_all 1.161
_refine_ls_R_factor_all 0.0563
_refine_ls_R_factor_gt 0.0388
_refine_ls_shift/su_max 0.001
_refine_ls_shift/su_mean 0.000
_refine_ls_structure_factor_coef Fsqd
_refine_ls_weighting_details 'calc w=1/[\s^2^(Fo^2^)+(0.0732P)^2^+1.3616P] where P=(Fo^2^+2Fc^2^)/3'
_refine_ls_weighting_scheme calc
_refine_ls_wR_factor_gt 0.1044
_refine_ls_wR_factor_ref 0.1406
_reflns_number_gt 3034
_reflns_number_total 3245
_reflns_threshold_expression >2sigma(I)
_cod_data_source_file ol6b03388_si_002.cif
_cod_data_source_block cu_fwe382_0m
_cod_depositor_comments
;
The following automatic conversions were performed:

data item '_symmetry_cell_setting' value 'Orthorhombic' was changed
to 'orthorhombic' in accordance with the
/home/saulius/struct/COD-crude-data/automatic-downloads/DataCite-retrospective/ACS/depositions/lib/dictionaries/cif_core.dic
dictionary named 'cif_core.dic' version 2.4.2 last updated on
2011-04-26.

Automatic conversion script
Id: cif_fix_values 6909 2019-04-08 15:41:33Z antanas 
;
_cod_database_code 1555985

loop_
_symmetry_equiv_pos_as_xyz
'x, y, z'
'x+1/2, -y+1/2, -z'
'-x, y+1/2, -z+1/2'
'-x+1/2, -y, z+1/2'

loop_
_atom_site_label
_atom_site_type_symbol
_atom_site_fract_x
_atom_site_fract_y
_atom_site_fract_z
_atom_site_U_iso_or_equiv
_atom_site_adp_type
_atom_site_occupancy
_atom_site_symmetry_multiplicity
_atom_site_calc_flag
_atom_site_refinement_flags
O22 O 0.8037(3) 0.64423(18) 0.68013(10) 0.0259(5) Uani 1 1 d .
O19 O 1.0286(3) 0.59088(18) 0.73674(10) 0.0257(5) Uani 1 1 d .
O6 O 1.0575(3) 0.50131(16) 0.85409(10) 0.0230(5) Uani 1 1 d .
H6 H 1.0818 0.5301 0.8199 0.035 Uiso 1 1 calc R
O21 O 0.9093(3) 0.72350(16) 0.94943(10) 0.0246(5) Uani 1 1 d .
O7 O 1.1695(3) 0.68990(18) 0.90977(11) 0.0295(5) Uani 1 1 d .
O12 O 0.9888(3) 0.32417(17) 0.95363(10) 0.0278(5) Uani 1 1 d .
O15 O 1.0628(3) 0.56098(19) 1.11391(11) 0.0310(5) Uani 1 1 d .
O8 O 0.5303(3) 0.44748(18) 0.98521(11) 0.0307(5) Uani 1 1 d .
C15 C 1.1781(4) 0.4750(3) 1.11439(15) 0.0282(7) Uani 1 1 d .
H15 H 1.2576 0.4610 1.1466 0.034 Uiso 1 1 calc R
C14 C 1.1631(4) 0.4140(3) 1.06328(15) 0.0261(7) Uani 1 1 d .
H14 H 1.2280 0.3502 1.0528 0.031 Uiso 1 1 calc R
C13 C 1.0302(4) 0.4636(2) 1.02764(14) 0.0239(6) Uani 1 1 d .
C12 C 0.9563(4) 0.4188(2) 0.96977(14) 0.0223(6) Uani 1 1 d .
C11 C 0.8393(4) 0.4927(2) 0.93228(14) 0.0209(6) Uani 1 1 d .
H11 H 0.7779 0.5429 0.9615 0.025 Uiso 1 1 calc R
C6 C 0.9335(4) 0.5661(2) 0.88407(14) 0.0198(6) Uani 1 1 d .
C5 C 0.7784(4) 0.6008(2) 0.84415(14) 0.0198(6) Uani 1 1 d .
H5 H 0.7053 0.6429 0.8739 0.024 Uiso 1 1 calc R
C4 C 0.7887(4) 0.6799(2) 0.78760(14) 0.0224(7) Uani 1 1 d .
C19 C 0.8867(4) 0.6313(2) 0.73328(14) 0.0212(6) Uani 1 1 d .
C22 C 0.8931(4) 0.6066(3) 0.62524(15) 0.0293(7) Uani 1 1 d .
H22A H 0.9949 0.6524 0.6186 0.044 Uiso 1 1 calc R
H22B H 0.8171 0.6127 0.5894 0.044 Uiso 1 1 calc R
H22C H 0.9275 0.5292 0.6306 0.044 Uiso 1 1 calc R
C7 C 1.0214(4) 0.6660(2) 0.91543(14) 0.0227(7) Uani 1 1 d .
C21 C 0.9756(5) 0.8223(3) 0.97881(16) 0.0314(7) Uani 1 1 d .
H21A H 1.0692 0.8022 1.0067 0.047 Uiso 1 1 calc R
H21B H 0.8841 0.8583 1.0024 0.047 Uiso 1 1 calc R
H21C H 1.0183 0.8734 0.9472 0.047 Uiso 1 1 calc R
C16 C 0.9748(4) 0.5530(3) 1.06010(14) 0.0259(7) Uani 1 1 d .
H16 H 0.8875 0.6024 1.0471 0.031 Uiso 1 1 calc R
C9 C 0.7042(4) 0.4283(2) 0.89534(14) 0.0205(6) Uani 1 1 d .
H9 H 0.7551 0.3549 0.8845 0.025 Uiso 1 1 calc R
C8 C 0.5456(4) 0.4059(2) 0.93481(15) 0.0245(7) Uani 1 1 d .
C17 C 0.4126(4) 0.3277(2) 0.91043(15) 0.0267(7) Uani 1 1 d .
H17A H 0.3818 0.2744 0.9427 0.040 Uiso 1 1 calc R
H17B H 0.4584 0.2881 0.8746 0.040 Uiso 1 1 calc R
H17C H 0.3107 0.3696 0.8981 0.040 Uiso 1 1 calc R
C10 C 0.6734(4) 0.4932(2) 0.83284(14) 0.0192(6) Uani 1 1 d .
C20 C 0.7367(4) 0.4187(2) 0.77985(14) 0.0237(6) Uani 1 1 d .
H20A H 0.6688 0.3505 0.7789 0.035 Uiso 1 1 calc R
H20B H 0.8574 0.4003 0.7864 0.035 Uiso 1 1 calc R
H20C H 0.7241 0.4580 0.7405 0.035 Uiso 1 1 calc R
C1 C 0.4889(4) 0.5297(2) 0.82003(14) 0.0235(6) Uani 1 1 d .
H1A H 0.4411 0.5656 0.8573 0.028 Uiso 1 1 calc R
H1B H 0.4180 0.4640 0.8106 0.028 Uiso 1 1 calc R
C2 C 0.4816(4) 0.6113(2) 0.76537(14) 0.0253(7) Uani 1 1 d .
H2A H 0.5123 0.5714 0.7270 0.030 Uiso 1 1 calc R
H2B H 0.3629 0.6387 0.7608 0.030 Uiso 1 1 calc R
C3 C 0.6014(4) 0.7100(2) 0.77319(15) 0.0249(6) Uani 1 1 d .
H3A H 0.5571 0.7571 0.8070 0.030 Uiso 1 1 calc R
H3B H 0.5987 0.7544 0.7348 0.030 Uiso 1 1 calc R
C18 C 0.8857(4) 0.7882(2) 0.80321(15) 0.0261(7) Uani 1 1 d .
H18A H 1.0073 0.7718 0.8095 0.039 Uiso 1 1 calc R
H18B H 0.8380 0.8207 0.8409 0.039 Uiso 1 1 calc R
H18C H 0.8733 0.8408 0.7690 0.039 Uiso 1 1 calc R

loop_
_atom_site_aniso_label
_atom_site_aniso_U_11
_atom_site_aniso_U_22
_atom_site_aniso_U_33
_atom_site_aniso_U_23
_atom_site_aniso_U_13
_atom_site_aniso_U_12
O22 0.0209(11) 0.0341(11) 0.0229(12) 0.0006(9) 0.0020(9) 0.0043(9)
O19 0.0167(11) 0.0356(11) 0.0250(12) 0.0018(9) 0.0008(8) 0.0035(9)
O6 0.0177(10) 0.0254(10) 0.0260(12) -0.0001(8) 0.0018(9) 0.0029(8)
O21 0.0218(11) 0.0249(10) 0.0270(12) -0.0053(8) 0.0015(9) -0.0038(8)
O7 0.0179(12) 0.0358(12) 0.0348(13) -0.0009(10) -0.0010(9) -0.0055(10)
O12 0.0279(12) 0.0259(10) 0.0298(12) -0.0011(8) -0.0037(10) 0.0048(9)
O15 0.0284(12) 0.0386(12) 0.0261(12) -0.0034(9) -0.0056(10) 0.0010(10)
O8 0.0294(12) 0.0314(11) 0.0312(13) -0.0046(9) 0.0070(10) -0.0047(10)
C15 0.0177(15) 0.0407(18) 0.0263(18) 0.0042(13) -0.0020(13) -0.0017(13)
C14 0.0200(16) 0.0325(15) 0.0257(16) 0.0040(12) 0.0028(13) -0.0005(12)
C13 0.0167(15) 0.0287(14) 0.0262(17) 0.0057(12) -0.0013(12) -0.0031(12)
C12 0.0188(15) 0.0239(14) 0.0241(16) 0.0027(11) 0.0050(12) -0.0045(12)
C11 0.0178(15) 0.0223(13) 0.0225(16) -0.0027(11) -0.0002(12) -0.0007(11)
C6 0.0144(14) 0.0225(13) 0.0224(16) -0.0007(11) 0.0002(11) 0.0024(11)
C5 0.0140(15) 0.0230(13) 0.0224(16) -0.0002(11) 0.0023(11) 0.0005(11)
C4 0.0203(15) 0.0245(13) 0.0223(16) 0.0039(11) 0.0038(12) 0.0019(12)
C19 0.0165(14) 0.0228(13) 0.0243(16) 0.0022(11) 0.0009(12) -0.0018(12)
C22 0.0268(16) 0.0406(17) 0.0206(16) 0.0027(12) 0.0060(13) 0.0051(14)
C7 0.0189(16) 0.0263(14) 0.0230(16) 0.0019(11) -0.0019(12) -0.0016(12)
C21 0.0325(18) 0.0282(15) 0.0336(19) -0.0077(13) 0.0011(15) -0.0075(14)
C16 0.0238(16) 0.0342(15) 0.0198(16) 0.0006(12) -0.0067(13) -0.0012(13)
C9 0.0183(14) 0.0198(13) 0.0234(16) 0.0013(10) -0.0011(12) 0.0004(11)
C8 0.0231(16) 0.0196(13) 0.0309(18) 0.0019(12) 0.0023(14) 0.0022(12)
C17 0.0209(16) 0.0296(15) 0.0295(17) 0.0034(12) -0.0015(12) -0.0035(13)
C10 0.0157(14) 0.0245(13) 0.0173(14) 0.0028(11) -0.0012(12) -0.0005(11)
C20 0.0195(15) 0.0265(13) 0.0250(17) -0.0031(12) 0.0039(12) -0.0006(12)
C1 0.0163(15) 0.0297(14) 0.0245(16) 0.0000(12) 0.0001(12) -0.0007(12)
C2 0.0159(14) 0.0371(16) 0.0228(16) 0.0042(12) -0.0022(12) 0.0034(12)
C3 0.0191(15) 0.0303(14) 0.0254(16) 0.0031(12) 0.0016(13) 0.0060(12)
C18 0.0235(16) 0.0245(14) 0.0304(17) 0.0024(12) 0.0020(13) 0.0011(12)

loop_
_atom_type_symbol
_atom_type_description
_atom_type_scat_dispersion_real
_atom_type_scat_dispersion_imag
_atom_type_scat_source
C C 0.0181 0.0091 'International Tables Vol C Tables 4.2.6.8 and 6.1.1.4'
H H 0.0000 0.0000 'International Tables Vol C Tables 4.2.6.8 and 6.1.1.4'
O O 0.0492 0.0322 'International Tables Vol C Tables 4.2.6.8 and 6.1.1.4'

loop_
_geom_angle_atom_site_label_1
_geom_angle_atom_site_label_2
_geom_angle_atom_site_label_3
_geom_angle
C19 O22 C22 116.0(2)
C6 O6 H6 109.5
C7 O21 C21 115.8(2)
C16 O15 C15 106.5(2)
C14 C15 O15 110.7(3)
C14 C15 H15 124.7
O15 C15 H15 124.7
C15 C14 C13 106.3(3)
C15 C14 H14 126.9
C13 C14 H14 126.9
C16 C13 C14 106.6(3)
C16 C13 C12 127.1(3)
C14 C13 C12 126.0(3)
O12 C12 C13 120.2(3)
O12 C12 C11 121.6(3)
C13 C12 C11 118.3(2)
C12 C11 C9 113.3(2)
C12 C11 C6 114.3(2)
C9 C11 C6 105.3(2)
C12 C11 H11 107.9
C9 C11 H11 107.9
C6 C11 H11 107.9
O6 C6 C7 109.3(2)
O6 C6 C5 115.7(2)
C7 C6 C5 112.5(2)
O6 C6 C11 108.6(2)
C7 C6 C11 111.1(2)
C5 C6 C11 99.2(2)
C6 C5 C4 124.5(2)
C6 C5 C10 105.9(2)
C4 C5 C10 114.6(2)
C6 C5 H5 103.0
C4 C5 H5 103.0
C10 C5 H5 103.0
C19 C4 C3 114.4(3)
C19 C4 C18 104.4(2)
C3 C4 C18 108.1(2)
C19 C4 C5 113.5(2)
C3 C4 C5 104.8(2)
C18 C4 C5 111.9(2)
O19 C19 O22 123.0(3)
O19 C19 C4 124.5(3)
O22 C19 C4 112.3(2)
O22 C22 H22A 109.5
O22 C22 H22B 109.5
H22A C22 H22B 109.5
O22 C22 H22C 109.5
H22A C22 H22C 109.5
H22B C22 H22C 109.5
O7 C7 O21 124.2(3)
O7 C7 C6 124.9(3)
O21 C7 C6 110.9(2)
O21 C21 H21A 109.5
O21 C21 H21B 109.5
H21A C21 H21B 109.5
O21 C21 H21C 109.5
H21A C21 H21C 109.5
H21B C21 H21C 109.5
O15 C16 C13 109.9(3)
O15 C16 H16 125.1
C13 C16 H16 125.1
C8 C9 C11 110.8(2)
C8 C9 C10 116.3(2)
C11 C9 C10 107.4(2)
C8 C9 H9 107.3
C11 C9 H9 107.3
C10 C9 H9 107.3
O8 C8 C17 120.7(3)
O8 C8 C9 120.8(3)
C17 C8 C9 118.4(3)
C8 C17 H17A 109.5
C8 C17 H17B 109.5
H17A C17 H17B 109.5
C8 C17 H17C 109.5
H17A C17 H17C 109.5
H17B C17 H17C 109.5
C1 C10 C20 109.6(2)
C1 C10 C5 106.5(2)
C20 C10 C5 115.8(2)
C1 C10 C9 116.1(2)
C20 C10 C9 107.4(2)
C5 C10 C9 101.5(2)
C10 C20 H20A 109.5
C10 C20 H20B 109.5
H20A C20 H20B 109.5
C10 C20 H20C 109.5
H20A C20 H20C 109.5
H20B C20 H20C 109.5
C10 C1 C2 111.0(2)
C10 C1 H1A 109.4
C2 C1 H1A 109.4
C10 C1 H1B 109.4
C2 C1 H1B 109.4
H1A C1 H1B 108.0
C3 C2 C1 113.1(3)
C3 C2 H2A 109.0
C1 C2 H2A 109.0
C3 C2 H2B 109.0
C1 C2 H2B 109.0
H2A C2 H2B 107.8
C2 C3 C4 114.9(2)
C2 C3 H3A 108.5
C4 C3 H3A 108.5
C2 C3 H3B 108.5
C4 C3 H3B 108.5
H3A C3 H3B 107.5
C4 C18 H18A 109.5
C4 C18 H18B 109.5
H18A C18 H18B 109.5
C4 C18 H18C 109.5
H18A C18 H18C 109.5
H18B C18 H18C 109.5

loop_
_geom_bond_atom_site_label_1
_geom_bond_atom_site_label_2
_geom_bond_distance
O22 C19 1.331(4)
O22 C22 1.452(4)
O19 C19 1.214(4)
O6 C6 1.405(3)
O6 H6 0.8400
O21 C7 1.339(4)
O21 C21 1.449(4)
O7 C7 1.200(4)
O12 C12 1.222(4)
O15 C16 1.357(4)
O15 C15 1.375(4)
O8 C8 1.208(4)
C15 C14 1.336(5)
C15 H15 0.9500
C14 C13 1.427(4)
C14 H14 0.9500
C13 C16 1.359(4)
C13 C12 1.483(4)
C12 C11 1.514(4)
C11 C9 1.537(4)
C11 C6 1.555(4)
C11 H11 1.0000
C6 C7 1.546(4)
C6 C5 1.547(4)
C5 C4 1.556(4)
C5 C10 1.557(4)
C5 H5 1.0000
C4 C19 1.522(4)
C4 C3 1.541(4)
C4 C18 1.550(4)
C22 H22A 0.9800
C22 H22B 0.9800
C22 H22C 0.9800
C21 H21A 0.9800
C21 H21B 0.9800
C21 H21C 0.9800
C16 H16 0.9500
C9 C8 1.530(4)
C9 C10 1.583(4)
C9 H9 1.0000
C8 C17 1.501(4)
C17 H17A 0.9800
C17 H17B 0.9800
C17 H17C 0.9800
C10 C1 1.533(4)
C10 C20 1.540(4)
C20 H20A 0.9800
C20 H20B 0.9800
C20 H20C 0.9800
C1 C2 1.542(4)
C1 H1A 0.9900
C1 H1B 0.9900
C2 C3 1.525(4)
C2 H2A 0.9900
C2 H2B 0.9900
C3 H3A 0.9900
C3 H3B 0.9900
C18 H18A 0.9800
C18 H18B 0.9800
C18 H18C 0.9800

loop_
_geom_hbond_atom_site_label_D
_geom_hbond_atom_site_label_H
_geom_hbond_atom_site_label_A
_geom_hbond_distance_DH
_geom_hbond_distance_HA
_geom_hbond_distance_DA
_geom_hbond_angle_DHA
O6 H6 O19 0.84 1.99 2.773(3) 154.7

loop_
_geom_torsion_atom_site_label_1
_geom_torsion_atom_site_label_2
_geom_torsion_atom_site_label_3
_geom_torsion_atom_site_label_4
_geom_torsion
C16 O15 C15 C14 -0.6(4)
O15 C15 C14 C13 0.1(3)
C15 C14 C13 C16 0.5(3)
C15 C14 C13 C12 -173.8(3)
C16 C13 C12 O12 -161.6(3)
C14 C13 C12 O12 11.6(5)
C16 C13 C12 C11 17.8(5)
C14 C13 C12 C11 -169.0(3)
O12 C12 C11 C9 28.6(4)
C13 C12 C11 C9 -150.7(3)
O12 C12 C11 C6 -92.0(3)
C13 C12 C11 C6 88.6(3)
C12 C11 C6 O6 43.3(3)
C9 C11 C6 O6 -81.7(3)
C12 C11 C6 C7 -77.0(3)
C9 C11 C6 C7 158.0(2)
C12 C11 C6 C5 164.5(2)
C9 C11 C6 C5 39.5(3)
O6 C6 C5 C4 -65.9(3)
C7 C6 C5 C4 60.7(4)
C11 C6 C5 C4 178.2(3)
O6 C6 C5 C10 70.3(3)
C7 C6 C5 C10 -163.1(2)
C11 C6 C5 C10 -45.7(3)
C6 C5 C4 C19 67.3(4)
C10 C5 C4 C19 -65.6(3)
C6 C5 C4 C3 -167.3(3)
C10 C5 C4 C3 59.8(3)
C6 C5 C4 C18 -50.5(4)
C10 C5 C4 C18 176.6(2)
C22 O22 C19 O19 0.1(4)
C22 O22 C19 C4 176.2(2)
C3 C4 C19 O19 -171.3(3)
C18 C4 C19 O19 70.9(3)
C5 C4 C19 O19 -51.2(4)
C3 C4 C19 O22 12.8(3)
C18 C4 C19 O22 -105.1(3)
C5 C4 C19 O22 132.8(3)
C21 O21 C7 O7 2.1(4)
C21 O21 C7 C6 -177.2(2)
O6 C6 C7 O7 6.7(4)
C5 C6 C7 O7 -123.2(3)
C11 C6 C7 O7 126.6(3)
O6 C6 C7 O21 -174.0(2)
C5 C6 C7 O21 56.1(3)
C11 C6 C7 O21 -54.1(3)
C15 O15 C16 C13 1.0(4)
C14 C13 C16 O15 -0.9(4)
C12 C13 C16 O15 173.3(3)
C12 C11 C9 C8 86.3(3)
C6 C11 C9 C8 -148.1(2)
C12 C11 C9 C10 -145.8(2)
C6 C11 C9 C10 -20.2(3)
C11 C9 C8 O8 8.0(4)
C10 C9 C8 O8 -115.0(3)
C11 C9 C8 C17 -169.8(2)
C10 C9 C8 C17 67.2(3)
C6 C5 C10 C1 155.4(2)
C4 C5 C10 C1 -63.5(3)
C6 C5 C10 C20 -82.5(3)
C4 C5 C10 C20 58.6(3)
C6 C5 C10 C9 33.5(3)
C4 C5 C10 C9 174.6(2)
C8 C9 C10 C1 2.0(4)
C11 C9 C10 C1 -122.7(3)
C8 C9 C10 C20 -121.0(3)
C11 C9 C10 C20 114.2(2)
C8 C9 C10 C5 117.0(3)
C11 C9 C10 C5 -7.8(3)
C20 C10 C1 C2 -69.5(3)
C5 C10 C1 C2 56.4(3)
C9 C10 C1 C2 168.5(2)
C10 C1 C2 C3 -53.4(3)
C1 C2 C3 C4 52.6(4)
C19 C4 C3 C2 72.2(3)
C18 C4 C3 C2 -172.1(3)
C5 C4 C3 C2 -52.7(3)
